data_4344954
loop_
_publ_author_name
'Stoumpos, Constantinos C.'
'Mao, Lingling'
'Malliakas, Christos D.'
'Kanatzidis, Mercouri G.'

_publ_section_title
;
 Structure-Band Gap Relationships in Hexagonal Polytypes and
 Low-Dimensional Structures of Hybrid Tin Iodide Perovskites.
;
_journal_issue 1
_journal_name_full 'Inorganic chemistry'
_journal_page_first 56
_journal_page_last 73
_journal_paper_doi 10.1021/acs.inorgchem.6b02764
_journal_volume 56
_journal_year 2017
_chemical_formula_moiety CH3C(NH2)2SnI3
_chemical_formula_sum 'C2 H7 I3 N2 Sn'
_chemical_formula_weight 558.49
_chemical_name_common 'Acetamidinium Tin Iodide'
_chemical_name_systematic
; 
 ? 
;
_space_group_IT_number 160
_symmetry_cell_setting trigonal
_symmetry_Int_Tables_number 160
_symmetry_space_group_name_Hall 'R 3 -2"'
_symmetry_space_group_name_H-M 'R 3 m :H'
_atom_sites_solution_hydrogens none
_atom_sites_solution_primary direct
_atom_sites_solution_secondary difmap
_audit_creation_method SHELXL-97
_cell_angle_alpha 90.00
_cell_angle_beta 90.00
_cell_angle_gamma 120.00
_cell_formula_units_Z 9
_cell_length_a 9.2529(12)
_cell_length_b 9.2529(12)
_cell_length_c 35.060(7)
_cell_measurement_reflns_used 2007
_cell_measurement_temperature 400(2)
_cell_measurement_theta_max 24.43
_cell_measurement_theta_min 2.60
_cell_volume 2599.6(7)
_computing_cell_refinement 'STOE X-AREA'
_computing_data_collection 'STOE X-AREA'
_computing_data_reduction 'STOE X-RED'
_computing_structure_refinement 'SHELXL-97 (Sheldrick, 2008)'
_computing_structure_solution 'SHELXS-97 (Sheldrick, 2008)'
_diffrn_ambient_temperature 400(2)
_diffrn_detector 'image plate (34 cm diameter)'
_diffrn_detector_area_resol_mean 6.67
_diffrn_detector_type STOE
_diffrn_measured_fraction_theta_full 0.982
_diffrn_measured_fraction_theta_max 0.982
_diffrn_measurement_details ' 235 frames, detector distance = 100 mm'
_diffrn_measurement_device '2-circle goniometer'
_diffrn_measurement_device_type 'STOE IPDS 2'
_diffrn_measurement_method 'rotation method'
_diffrn_radiation_collimation '0.5 mm diameter, monocapillary'
_diffrn_radiation_monochromator 'plane graphite'
_diffrn_radiation_polarisn_norm 0
_diffrn_radiation_type 'Mo K\a'
_diffrn_radiation_wavelength 0.71073
_diffrn_reflns_av_R_equivalents 0.0472
_diffrn_reflns_av_unetI/netI 0.0255
_diffrn_reflns_limit_h_max 9
_diffrn_reflns_limit_h_min -10
_diffrn_reflns_limit_k_max 10
_diffrn_reflns_limit_k_min -10
_diffrn_reflns_limit_l_max 41
_diffrn_reflns_limit_l_min -41
_diffrn_reflns_number 5274
_diffrn_reflns_theta_full 24.97
_diffrn_reflns_theta_max 24.97
_diffrn_reflns_theta_min 1.74
_diffrn_source 'sealed X-ray tube, 12 x 0.4 mm long-fine focus'
_diffrn_source_current 30
_diffrn_source_power 1.20
_diffrn_source_voltage 40
_exptl_absorpt_coefficient_mu 10.167
_exptl_absorpt_correction_T_max 0.5557
_exptl_absorpt_correction_T_min 0.3065
_exptl_absorpt_correction_type integration
_exptl_absorpt_process_details X-SHAPE
_exptl_crystal_colour orange
_exptl_crystal_density_diffrn 3.211
_exptl_crystal_density_method 'not measured'
_exptl_crystal_description 'hexagonal plate'
_exptl_crystal_F_000 2178
_exptl_crystal_size_max 0.103
_exptl_crystal_size_mid 0.057
_exptl_crystal_size_min 0.031
_refine_diff_density_max 1.495
_refine_diff_density_min -0.611
_refine_diff_density_rms 0.118
_refine_ls_abs_structure_details 'Flack H D (1983), Acta Cryst. A39, 876-881'
_refine_ls_abs_structure_Flack 0.32(19)
_refine_ls_extinction_method none
_refine_ls_goodness_of_fit_ref 1.109
_refine_ls_hydrogen_treatment none
_refine_ls_matrix_type full
_refine_ls_number_parameters 44
_refine_ls_number_reflns 1197
_refine_ls_number_restraints 7
_refine_ls_restrained_S_all 1.135
_refine_ls_R_factor_all 0.0790
_refine_ls_R_factor_gt 0.0600
_refine_ls_shift/su_max 0.010
_refine_ls_shift/su_mean 0.001
_refine_ls_structure_factor_coef Fsqd
_refine_ls_weighting_details 'w=1/[\s^2^(Fo^2^)+(0.0987P)^2^+12.3255P] where P=(Fo^2^+2Fc^2^)/3'
_refine_ls_weighting_scheme calc
_refine_ls_wR_factor_gt 0.1691
_refine_ls_wR_factor_ref 0.1842
_reflns_number_gt 899
_reflns_number_total 1197
_reflns_threshold_expression >2sigma(I)
_cod_data_source_file ic6b02764_si_008.cif
_cod_data_source_block 4b.ACASnI3-400K
_cod_depositor_comments 'Adding full bibliography for 4344944--4344956.cif.'
_cod_original_sg_symbol_Hall 'R3 -2"'
_cod_original_sg_symbol_H-M 'R 3 m'
_cod_database_code 4344954

loop_
_symmetry_equiv_pos_as_xyz
'x, y, z'
'-y, x-y, z'
'-x+y, -x, z'
'-y, -x, z'
'-x+y, y, z'
'x, x-y, z'
'x+2/3, y+1/3, z+1/3'
'-y+2/3, x-y+1/3, z+1/3'
'-x+y+2/3, -x+1/3, z+1/3'
'-y+2/3, -x+1/3, z+1/3'
'-x+y+2/3, y+1/3, z+1/3'
'x+2/3, x-y+1/3, z+1/3'
'x+1/3, y+2/3, z+2/3'
'-y+1/3, x-y+2/3, z+2/3'
'-x+y+1/3, -x+2/3, z+2/3'
'-y+1/3, -x+2/3, z+2/3'
'-x+y+1/3, y+2/3, z+2/3'
'x+1/3, x-y+2/3, z+2/3'

loop_
_atom_site_label
_atom_site_type_symbol
_atom_site_fract_x
_atom_site_fract_y
_atom_site_fract_z
_atom_site_U_iso_or_equiv
_atom_site_adp_type
_atom_site_occupancy
_atom_site_site_symmetry_order
_atom_site_calc_flag
_atom_site_refinement_flags_posn
_atom_site_refinement_flags_adp
_atom_site_refinement_flags_occupancy
Sn1 Sn 0.0000 0.0000 0.21232(2) 0.09292(3) Uani 1 6 d S T P
Sn2 Sn -0.3333 -0.6667 0.31522(2) 0.09461(3) Uani 1 6 d S T P
Sn3 Sn 0.0000 0.0000 0.09730(2) 0.10348(3) Uani 1 6 d S T P
I1 I -0.02293(2) -0.51146(2) 0.37361(2) 0.14249(3) Uani 1 2 d S T P
I2 I -0.16646(2) 0.16646(2) 0.26452(2) 0.14835(3) Uani 1 2 d S T P
I3 I 0.15288(2) 0.30576(2) 0.15611(2) 0.14793(4) Uani 1 2 d S T P
C1 C -0.3333 0.3333 0.15858(2) 0.4480(18) Uani 1 6 d DS T P
C2 C 0.3333 -0.3333 0.26777(2) 0.3304(8) Uani 1 6 d DS T P
C3 C 0.0000 -1.0000 0.37271(2) 0.4178(16) Uani 1 6 d DS T P
N1 N -0.40373(11) 0.40373(11) 0.15858(2) 0.4480(18) Uani 0.6667 2 d DS T P
C4 C -0.40373(11) 0.40373(11) 0.15858(2) 0.4480(18) Uani 0.3333 2 d S T P
N2 N 0.25879(8) -0.25879(8) 0.26777(2) 0.3304(8) Uani 0.6667 2 d DS T P
C5 C 0.25879(8) -0.25879(8) 0.26777(2) 0.3304(8) Uani 0.3333 2 d S T P
N3 N 0.07414(10) -0.8517(2) 0.37271(2) 0.4178(16) Uani 0.6667 2 d DS T P
C6 C 0.07414(10) -0.8517(2) 0.37271(2) 0.4178(16) Uani 0.3333 2 d S T P

loop_
_atom_site_aniso_label
_atom_site_aniso_U_11
_atom_site_aniso_U_22
_atom_site_aniso_U_33
_atom_site_aniso_U_23
_atom_site_aniso_U_13
_atom_site_aniso_U_12
Sn1 0.10591(4) 0.10591(4) 0.06695(4) 0.000 0.000 0.05296(2)
Sn2 0.10402(4) 0.10402(4) 0.07580(5) 0.000 0.000 0.05201(2)
Sn3 0.12004(4) 0.12004(4) 0.07038(3) 0.000 0.000 0.06002(2)
I1 0.10783(5) 0.16269(6) 0.13867(5) 0.00773(2) 0.01546(4) 0.05391(3)
I2 0.17639(2) 0.17639(2) 0.12083(3) -0.01162(2) 0.01162(2) 0.10962(2)
I3 0.18139(7) 0.11229(5) 0.12709(5) 0.02471(4) 0.01235(2) 0.05614(3)
C1 0.2449(17) 0.2449(17) 0.854(4) 0.000 0.000 0.1224(9)
C2 0.1131(6) 0.1131(6) 0.765(2) 0.000 0.000 0.0565(3)
C3 0.1865(11) 0.1865(11) 0.880(4) 0.000 0.000 0.0932(6)
N1 0.2449(17) 0.2449(17) 0.854(4) 0.000 0.000 0.1224(9)
C4 0.2449(17) 0.2449(17) 0.854(4) 0.000 0.000 0.1224(9)
N2 0.1131(6) 0.1131(6) 0.765(2) 0.000 0.000 0.0565(3)
C5 0.1131(6) 0.1131(6) 0.765(2) 0.000 0.000 0.0565(3)
N3 0.1865(11) 0.1865(11) 0.880(4) 0.000 0.000 0.0932(6)
C6 0.1865(11) 0.1865(11) 0.880(4) 0.000 0.000 0.0932(6)

loop_
_atom_type_symbol
_atom_type_description
_atom_type_scat_dispersion_real
_atom_type_scat_dispersion_imag
_atom_type_scat_source
C C 0.0033 0.0016 'International Tables Vol C Tables 4.2.6.8 and 6.1.1.4'
H H 0.0000 0.0000 'International Tables Vol C Tables 4.2.6.8 and 6.1.1.4'
N N 0.0061 0.0033 'International Tables Vol C Tables 4.2.6.8 and 6.1.1.4'
Sn Sn -0.6537 1.4246 'International Tables Vol C Tables 4.2.6.8 and 6.1.1.4'
I I -0.4742 1.8119 'International Tables Vol C Tables 4.2.6.8 and 6.1.1.4'

loop_
_geom_angle_atom_site_label_1
_geom_angle_atom_site_label_2
_geom_angle_atom_site_label_3
_geom_angle
_geom_angle_site_symmetry_1
_geom_angle_site_symmetry_3
I3 Sn1 I3 84.877(10) . 2
I3 Sn1 I3 84.877(10) . 3
I3 Sn1 I3 84.876(10) 2 3
I2 Sn2 I2 92.323(10) 1_545 3_445
I2 Sn2 I2 92.323(10) 1_545 2
I2 Sn2 I2 92.323(10) 3_445 2
I2 Sn2 I1 174.145(5) 1_545 2_445
I2 Sn2 I1 91.731(10) 3_445 2_445
I2 Sn2 I1 91.731(10) 2 2_445
I2 Sn2 I1 91.731(9) 1_545 .
I2 Sn2 I1 174.145(5) 3_445 .
I2 Sn2 I1 91.731(9) 2 .
I1 Sn2 I1 83.925(10) 2_445 .
I2 Sn2 I1 91.730(9) 1_545 3_545
I2 Sn2 I1 91.731(9) 3_445 3_545
I2 Sn2 I1 174.146(5) 2 3_545
I1 Sn2 I1 83.925(10) 2_445 3_545
I1 Sn2 I1 83.925(10) . 3_545
I1 Sn3 I1 84.908(10) 14_444 15_544
I1 Sn3 I1 84.908(11) 14_444 13_554
I1 Sn3 I1 84.906(11) 15_544 13_554
I1 Sn3 I3 178.715(6) 14_444 3
I1 Sn3 I3 96.036(10) 15_544 3
I1 Sn3 I3 96.036(9) 13_554 3
I1 Sn3 I3 96.038(9) 14_444 2
I1 Sn3 I3 96.038(10) 15_544 2
I1 Sn3 I3 178.714(6) 13_554 2
I3 Sn3 I3 83.004(10) 3 2
I1 Sn3 I3 96.039(10) 14_444 .
I1 Sn3 I3 178.714(6) 15_544 .
I1 Sn3 I3 96.038(9) 13_554 .
I3 Sn3 I3 83.004(10) 3 .
I3 Sn3 I3 83.004(10) 2 .
Sn3 I1 Sn2 78.253(13) 7_445 .
Sn1 I3 Sn3 78.892(14) . .
N1 C1 N1 120.0 3_455 2_565
N1 C1 C4 0.00(11) 3_455 3_455
N1 C1 C4 120.0 2_565 3_455
N1 C1 C4 120.0 3_455 2_565
N1 C1 C4 0.000(4) 2_565 2_565
C4 C1 C4 120.0 3_455 2_565
N1 C1 N1 120.0 3_455 .
N1 C1 N1 120.0 2_565 .
C4 C1 N1 120.0 3_455 .
C4 C1 N1 120.0 2_565 .
C5 C2 C5 120.0 3_655 2_545
C5 C2 N2 120.0 3_655 .
C5 C2 N2 120.0 2_545 .
C5 C2 N2 120.0 3_655 2_545
C5 C2 N2 0.0 2_545 2_545
N2 C2 N2 120.0 . 2_545
C5 C2 N2 0.0 3_655 3_655
C5 C2 N2 120.0 2_545 3_655
N2 C2 N2 120.0 . 3_655
N2 C2 N2 120.0 2_545 3_655
C6 C3 N3 120.0 3_645 .
C6 C3 N3 120.0 3_645 2_435
N3 C3 N3 120.000(1) . 2_435
C6 C3 N3 0.0 3_645 3_645
N3 C3 N3 120.000(1) . 3_645
N3 C3 N3 120.0 2_435 3_645
C6 C3 C6 120.002(1) 3_645 2_435
N3 C3 C6 120.0 . 2_435
N3 C3 C6 0.0 2_435 2_435
N3 C3 C6 120.0 3_645 2_435
C1 N1 C4 30.0 . 3_455
C1 N1 C4 30.0 . 2_565
C4 N1 C4 60.0 3_455 2_565

loop_
_geom_bond_atom_site_label_1
_geom_bond_atom_site_label_2
_geom_bond_distance
_geom_bond_site_symmetry_2
Sn1 I3 3.1444(4) .
Sn1 I3 3.1444(4) 2
Sn1 I3 3.1444(4) 3
Sn2 I2 3.2110(4) 1_545
Sn2 I2 3.2110(4) 3_445
Sn2 I2 3.2110(4) 2
Sn2 I1 3.2216(4) 2_445
Sn2 I1 3.2216(4) .
Sn2 I1 3.2216(4) 3_545
Sn3 I1 3.1912(4) 14_444
Sn3 I1 3.1913(4) 15_544
Sn3 I1 3.1913(4) 13_554
Sn3 I3 3.2021(4) 3
Sn3 I3 3.2021(4) 2
Sn3 I3 3.2021(4) .
I1 Sn3 3.1914(4) 7_445
I2 Sn2 3.2111(4) 1_565
C1 N1 1.1282(18) 3_455
C1 N1 1.1282(18) 2_565
C1 C4 1.1283(18) 3_455
C1 C4 1.1283(18) 2_565
C1 N1 1.1282(18) .
C2 C5 1.1947(13) 3_655
C2 C5 1.1947(13) 2_545
C2 N2 1.1947(13) .
C2 N2 1.1947(13) 2_545
C2 N2 1.1947(13) 3_655
C3 C6 1.1881(17) 3_645
C3 N3 1.1882(17) .
C3 N3 1.1882(17) 2_435
C3 N3 1.1882(17) 3_645
C3 C6 1.1882(17) 2_435
N1 C4 1.954(3) 3_455
N1 C4 1.954(3) 2_565
